data_1565719
loop_
_publ_author_name
'Zhang, Yusheng'
'Duan, Wuhua'
'Wang, Qiang'
'Zheng, Lei'
'Wang, Jianchen'
'Chen, Jing'
'Sun, Taoxiang'

_publ_section_title
;
 Covalency between the uranyl ion and dithiophosphinate by sulfur
 <i>K</i>-edge X-ray absorption spectroscopy and density functional theory
;
_journal_issue 1
_journal_name_full 'Journal of Synchrotron Radiation'
_journal_page_first 11
_journal_page_last 20
_journal_paper_doi 10.1107/S160057752101198X
_journal_volume 29
_journal_year 2022
_chemical_formula_moiety 'C26 H26 O3 P2 S4 U'
_chemical_formula_sum 'C26 H26 O3 P2 S4 U'
_chemical_formula_weight 814.68
_space_group_crystal_system triclinic
_space_group_IT_number 2
_space_group_name_Hall '-P 1'
_space_group_name_H-M_alt 'P -1'
_atom_sites_solution_hydrogens mixed
_atom_sites_solution_primary dual
_audit_creation_date 2019-03-26
_audit_creation_method
;
Olex2 1.2
(compiled 2018.05.29 svn.r3508 for OlexSys, GUI svn.r5506)
;
_cell_angle_alpha 113.227(2)
_cell_angle_beta 110.729(2)
_cell_angle_gamma 92.865(2)
_cell_formula_units_Z 2
_cell_length_a 11.5443(3)
_cell_length_b 11.6402(3)
_cell_length_c 13.0973(3)
_cell_measurement_reflns_used 14083
_cell_measurement_temperature 173.00(10)
_cell_measurement_theta_max 30.3550
_cell_measurement_theta_min 3.8690
_cell_volume 1475.39(8)
_computing_cell_refinement 'CrysAlisPro 1.171.39.46 (Rigaku OD, 2018)'
_computing_data_collection 'CrysAlisPro 1.171.39.46 (Rigaku OD, 2018)'
_computing_data_reduction 'CrysAlisPro 1.171.39.46 (Rigaku OD, 2018)'
_computing_molecular_graphics 'Olex2 (Dolomanov et al., 2009)'
_computing_publication_material 'Olex2 (Dolomanov et al., 2009)'
_computing_structure_refinement 'ShelXL (Sheldrick, 2015)'
_computing_structure_solution 'ShelXT (Sheldrick, 2015)'
_diffrn_ambient_environment N~2~
_diffrn_ambient_temperature 173.00(10)
_diffrn_detector 'CCD plate'
_diffrn_detector_area_resol_mean 5.2137
_diffrn_detector_type AtlasS2
_diffrn_measured_fraction_theta_full 0.998
_diffrn_measured_fraction_theta_max 0.903
_diffrn_measurement_details
;
List of Runs (angles in degrees, time in seconds):

  # Type    Start    End  Width  t~exp~   \w     \q     \k     \f   Frames
--------------------------------------------------------------------------
  1  \w    -12.00  53.00   1.00    5.00    --   12.19 -99.00  90.00   65
  2  \w    -88.00   0.00   1.00    5.00    --  -14.07 -38.00 150.00   88
  3  \w    -42.00  58.00   1.00    5.00    --  -14.07  57.00 -60.00  100
  4  \w    -11.00  27.00   1.00    5.00    --  -14.07 -99.00 -60.00   38
  5  \w    -83.00  11.00   1.00    5.00    --  -14.07 -57.00  60.00   94
  6  \w    -63.00   0.00   1.00    5.00    --  -14.07 -38.00-150.00   63
  7  \w    -64.00  64.00   1.00    5.00    --  -14.07   0.00-120.00  128
  8  \w    -83.00 -38.00   1.00    5.00    --  -14.07 145.00-100.60   45
  9  \w    -89.00 -52.00   1.00    5.00    --  -14.07 153.00  96.55   37
;
_diffrn_measurement_device 'four-circle diffractometer'
_diffrn_measurement_device_type 'SuperNova, Dual, Cu at home/near, AtlasS2'
_diffrn_measurement_method '\w scans'
_diffrn_orient_matrix_type 'CrysAlisPro convention (1999,Acta A55,543-557)'
_diffrn_orient_matrix_UB_11 -0.0210336000
_diffrn_orient_matrix_UB_12 -0.0628454000
_diffrn_orient_matrix_UB_13 -0.0483483000
_diffrn_orient_matrix_UB_21 -0.0582889000
_diffrn_orient_matrix_UB_22 0.0149442000
_diffrn_orient_matrix_UB_23 -0.0276535000
_diffrn_orient_matrix_UB_31 0.0263902000
_diffrn_orient_matrix_UB_32 0.0211897000
_diffrn_orient_matrix_UB_33 -0.0325706000
_diffrn_radiation_monochromator mirror
_diffrn_radiation_probe x-ray
_diffrn_radiation_type MoK\a
_diffrn_radiation_wavelength 0.71073
_diffrn_reflns_av_R_equivalents 0.0467
_diffrn_reflns_av_unetI/netI 0.0525
_diffrn_reflns_Laue_measured_fraction_full 0.998
_diffrn_reflns_Laue_measured_fraction_max 0.903
_diffrn_reflns_limit_h_max 16
_diffrn_reflns_limit_h_min -15
_diffrn_reflns_limit_k_max 16
_diffrn_reflns_limit_k_min -16
_diffrn_reflns_limit_l_max 18
_diffrn_reflns_limit_l_min -18
_diffrn_reflns_number 27638
_diffrn_reflns_point_group_measured_fraction_full 0.998
_diffrn_reflns_point_group_measured_fraction_max 0.903
_diffrn_reflns_theta_full 25.242
_diffrn_reflns_theta_max 30.439
_diffrn_reflns_theta_min 3.341
_diffrn_source 'micro-focus sealed X-ray tube'
_diffrn_source_type 'SuperNova (Mo) X-ray Source'
_exptl_absorpt_coefficient_mu 5.919
_exptl_absorpt_correction_T_max 1.00000
_exptl_absorpt_correction_T_min 0.36413
_exptl_absorpt_correction_type multi-scan
_exptl_absorpt_process_details
;
CrysAlisPro 1.171.39.46 (Rigaku Oxford Diffraction, 2018)
Empirical absorption correction using spherical harmonics,
 implemented in SCALE3 ABSPACK scaling algorithm.
;
_exptl_crystal_colour 'clear orange'
_exptl_crystal_density_diffrn 1.834
_exptl_crystal_description plate
_exptl_crystal_F_000 784
_exptl_crystal_size_max 0.35
_exptl_crystal_size_mid 0.3
_exptl_crystal_size_min 0.05
_refine_diff_density_max 1.297
_refine_diff_density_min -1.394
_refine_diff_density_rms 0.138
_refine_ls_extinction_method none
_refine_ls_goodness_of_fit_ref 1.043
_refine_ls_hydrogen_treatment mixed
_refine_ls_matrix_type full
_refine_ls_number_parameters 340
_refine_ls_number_reflns 8094
_refine_ls_number_restraints 3
_refine_ls_restrained_S_all 1.043
_refine_ls_R_factor_all 0.0375
_refine_ls_R_factor_gt 0.0310
_refine_ls_shift/su_max 0.002
_refine_ls_shift/su_mean 0.000
_refine_ls_structure_factor_coef Fsqd
_refine_ls_weighting_details 'w=1/[\s^2^(Fo^2^)+(0.0213P)^2^] where P=(Fo^2^+2Fc^2^)/3'
_refine_ls_weighting_scheme calc
_refine_ls_wR_factor_gt 0.0573
_refine_ls_wR_factor_ref 0.0598
_reflns_Friedel_coverage 0.000
_reflns_number_gt 7324
_reflns_number_total 8094
_reflns_threshold_expression 'I > 2\s(I)'
_cod_data_source_file yw5001sup1.cif
_cod_data_source_block III
_cod_depositor_comments 'Adding full bibliography for 1565717--1565720.cif.'
_cod_original_cell_volume 1475.39(7)
_cod_database_code 1565719
_cod_database_fobs_code 1565719
_shelx_shelxl_version_number 2014/7
_shelx_space_group_comment
;
The symmetry employed for this shelxl refinement is uniquely defined
by the following loop, which should always be used as a source of
symmetry information in preference to the above space-group names.
They are only intended as comments.
;
_reflns_odcompleteness_completeness 99.81
_reflns_odcompleteness_iscentric 1
_reflns_odcompleteness_theta 27.42
_olex2_refinement_description
;
1. Fixed Uiso
 At 1.2 times of:
  All C(H) groups, All C(H,H,H,H) groups
 At 1.5 times of:
  All C(H,H,H) groups, All O(H) groups
2. Restrained distances
 O008-H008
 0.85 with sigma of 0.01
 C00D-H008
 1.931997 with sigma of 0.02
 U001-H008
 2.947099 with sigma of 0.02
3. Others
 Sof(H00C)=Sof(H00D)=Sof(C0)=Sof(H0A)=Sof(H0B)=Sof(H0C)=1-FVAR(1)
 Sof(H00A)=Sof(H00B)=Sof(C010)=Sof(H01A)=Sof(H01B)=Sof(H01C)=FVAR(1)
4.a Secondary CH2 refined with riding coordinates:
 C00D(H00A,H00B), C00D(H00C,H00D)
4.b Aromatic/amide H refined with riding coordinates:
 C00E(H00E), C00F(H00F), C00H(H00H), C00J(H00J), C00K(H00K), C00L(H00L),
 C00M(H00M), C00N(H00N), C00O(H00O), C00P(H00P), C00Q(H00Q), C00R(H00R),
 C00S(H00S), C00T(H00T), C00U(H00U), C00V(H00V), C00W(H00W), C00X(H00X),
 C00Y(H00Y), C00Z(H00Z)
4.c Idealised Me refined as rotating group:
 C010(H01A,H01B,H01C), C0(H0A,H0B,H0C)
;
_olex2_submission_special_instructions 'No special instructions were received'
_oxdiff_exptl_absorpt_empirical_details
;
Empirical correction (ABSPACK) includes:
- Absorption correction using spherical harmonics
- Frame scaling
;
_oxdiff_exptl_absorpt_empirical_full_max 3.069
_oxdiff_exptl_absorpt_empirical_full_min 0.513

loop_
_space_group_symop_operation_xyz
'x, y, z'
'-x, -y, -z'

loop_
_atom_site_label
_atom_site_type_symbol
_atom_site_fract_x
_atom_site_fract_y
_atom_site_fract_z
_atom_site_U_iso_or_equiv
_atom_site_adp_type
_atom_site_occupancy
_atom_site_site_symmetry_order
_atom_site_calc_flag
_atom_site_refinement_flags_posn
_atom_site_refinement_flags_adp
_atom_site_refinement_flags_occupancy
_atom_site_disorder_assembly
_atom_site_disorder_group
U001 U 0.60323(2) 0.56478(2) 0.24900(2) 0.01772(4) Uani 1 1 d D . . . .
S002 S 0.79312(8) 0.78792(9) 0.33879(7) 0.02241(17) Uani 1 1 d . . . . .
S003 S 0.44606(8) 0.32557(9) 0.04784(7) 0.02342(18) Uani 1 1 d . . . . .
S004 S 0.64466(8) 0.72848(9) 0.49339(8) 0.02519(18) Uani 1 1 d . . . . .
P005 P 0.79040(8) 0.83951(9) 0.50399(7) 0.01821(17) Uani 1 1 d . . . . .
S006 S 0.42426(9) 0.46166(9) 0.31375(8) 0.0287(2) Uani 1 1 d . . . . .
P007 P 0.37367(8) 0.30095(9) 0.15976(8) 0.02130(18) Uani 1 1 d . . . . .
O008 O 0.6852(2) 0.5215(2) 0.0956(2) 0.0257(5) Uani 1 1 d D . . . .
H008 H 0.656(3) 0.549(3) 0.042(2) 0.039 Uiso 1 1 d DR . . . .
O009 O 0.7136(2) 0.4809(3) 0.3034(2) 0.0286(6) Uani 1 1 d . . . . .
O00A O 0.4930(2) 0.6425(2) 0.1839(2) 0.0255(5) Uani 1 1 d . . . . .
C00B C 0.9409(3) 0.8236(3) 0.6011(3) 0.0222(7) Uani 1 1 d . . . . .
C00C C 0.7827(3) 1.0060(3) 0.5690(3) 0.0198(7) Uani 1 1 d . . . . .
C00D C 0.7651(4) 0.4320(4) 0.0632(4) 0.0411(10) Uani 1 1 d D . . . .
H00A H 0.7450 0.3986 -0.0231 0.049 Uiso 0.48(2) 1 calc R . P A 1
H00B H 0.7491 0.3605 0.0806 0.049 Uiso 0.48(2) 1 calc R . P A 1
H00C H 0.8044 0.4100 0.1299 0.049 Uiso 0.52(2) 1 calc R . P A 2
H00D H 0.7110 0.3539 -0.0072 0.049 Uiso 0.52(2) 1 calc R . P A 2
C00E C 0.9551(4) 0.7009(4) 0.5872(3) 0.0343(9) Uani 1 1 d . . . . .
H00E H 0.8857 0.6319 0.5379 0.041 Uiso 1 1 calc R . . . .
C00F C 1.0436(3) 0.9243(4) 0.6747(3) 0.0260(8) Uani 1 1 d . . . . .
H00F H 1.0346 1.0066 0.6850 0.031 Uiso 1 1 calc R . . . .
C00G C 0.4293(3) 0.1697(3) 0.1885(3) 0.0219(7) Uani 1 1 d . . . . .
C00H C 0.8555(3) 1.0960(4) 0.5580(3) 0.0256(7) Uani 1 1 d . . . . .
H00H H 0.9088 1.0701 0.5181 0.031 Uiso 1 1 calc R . . . .
C00I C 0.2033(3) 0.2459(3) 0.0831(3) 0.0244(7) Uani 1 1 d . . . . .
C00J C 0.1357(3) 0.2260(4) -0.0355(3) 0.0325(9) Uani 1 1 d . . . . .
H00J H 0.1780 0.2421 -0.0787 0.039 Uiso 1 1 calc R . . . .
C00K C 0.7025(3) 1.0461(4) 0.6279(3) 0.0306(8) Uani 1 1 d . . . . .
H00K H 0.6533 0.9872 0.6360 0.037 Uiso 1 1 calc R . . . .
C00L C 1.0728(4) 0.6818(5) 0.6468(4) 0.0424(10) Uani 1 1 d . . . . .
H00L H 1.0821 0.5998 0.6375 0.051 Uiso 1 1 calc R . . . .
C00M C 0.5117(3) 0.1876(4) 0.3022(3) 0.0303(8) Uani 1 1 d . . . . .
H00M H 0.5390 0.2681 0.3682 0.036 Uiso 1 1 calc R . . . .
C00N C 1.1758(4) 0.7833(5) 0.7194(4) 0.0390(10) Uani 1 1 d . . . . .
H00N H 1.2548 0.7697 0.7583 0.047 Uiso 1 1 calc R . . . .
C00O C 1.1624(3) 0.9045(4) 0.7346(3) 0.0323(9) Uani 1 1 d . . . . .
H00O H 1.2319 0.9733 0.7846 0.039 Uiso 1 1 calc R . . . .
C00P C 0.6960(4) 1.1739(4) 0.6745(4) 0.0404(10) Uani 1 1 d . . . . .
H00P H 0.6422 1.2004 0.7138 0.049 Uiso 1 1 calc R . . . .
C00Q C 0.8492(4) 1.2238(4) 0.6061(3) 0.0363(9) Uani 1 1 d . . . . .
H00Q H 0.8993 1.2837 0.5999 0.044 Uiso 1 1 calc R . . . .
C00R C 0.0046(4) 0.1820(4) -0.0900(4) 0.0395(10) Uani 1 1 d . . . . .
H00R H -0.0408 0.1706 -0.1691 0.047 Uiso 1 1 calc R . . . .
C00S C 0.3889(4) 0.0486(4) 0.0908(4) 0.0358(9) Uani 1 1 d . . . . .
H00S H 0.3330 0.0368 0.0143 0.043 Uiso 1 1 calc R . . . .
C00T C 0.1386(3) 0.2190(4) 0.1454(4) 0.0384(10) Uani 1 1 d . . . . .
H00T H 0.1826 0.2323 0.2253 0.046 Uiso 1 1 calc R . . . .
C00U C 0.7682(4) 1.2619(4) 0.6634(4) 0.0432(10) Uani 1 1 d . . . . .
H00U H 0.7626 1.3473 0.6944 0.052 Uiso 1 1 calc R . . . .
C00V C -0.0580(4) 0.1552(4) -0.0283(4) 0.0380(9) Uani 1 1 d . . . . .
H00V H -0.1457 0.1254 -0.0654 0.046 Uiso 1 1 calc R . . . .
C00W C 0.5145(4) -0.0368(4) 0.2198(4) 0.0415(11) Uani 1 1 d . . . . .
H00W H 0.5442 -0.1058 0.2305 0.050 Uiso 1 1 calc R . . . .
C00X C 0.0083(4) 0.1723(5) 0.0883(4) 0.0464(12) Uani 1 1 d . . . . .
H00X H -0.0344 0.1524 0.1295 0.056 Uiso 1 1 calc R . . . .
C00Y C 0.4314(4) -0.0541(4) 0.1071(4) 0.0432(10) Uani 1 1 d . . . . .
H00Y H 0.4038 -0.1352 0.0417 0.052 Uiso 1 1 calc R . . . .
C00Z C 0.5536(4) 0.0817(5) 0.3160(4) 0.0399(10) Uani 1 1 d . . . . .
H00Z H 0.6091 0.0923 0.3923 0.048 Uiso 1 1 calc R . . . .
C010 C 0.9020(9) 0.5005(11) 0.1353(14) 0.050(4) Uani 0.48(2) 1 d . . P A 1
H01A H 0.9155 0.5757 0.1236 0.075 Uiso 0.48(2) 1 calc GR . P A 1
H01B H 0.9544 0.4447 0.1084 0.075 Uiso 0.48(2) 1 calc GR . P A 1
H01C H 0.9238 0.5251 0.2201 0.075 Uiso 0.48(2) 1 calc GR . P A 1
C0 C 0.8611(16) 0.4772(13) 0.037(2) 0.087(7) Uani 0.52(2) 1 d . . P A 2
H0A H 0.8239 0.5019 -0.0272 0.130 Uiso 0.52(2) 1 calc GR . P A 2
H0B H 0.9050 0.4107 0.0120 0.130 Uiso 0.52(2) 1 calc GR . P A 2
H0C H 0.9200 0.5500 0.1084 0.130 Uiso 0.52(2) 1 calc GR . P A 2

loop_
_atom_site_aniso_label
_atom_site_aniso_U_11
_atom_site_aniso_U_22
_atom_site_aniso_U_33
_atom_site_aniso_U_23
_atom_site_aniso_U_13
_atom_site_aniso_U_12
U001 0.01807(7) 0.01618(7) 0.01906(7) 0.00801(5) 0.00713(5) 0.00627(5)
S002 0.0226(4) 0.0243(5) 0.0186(4) 0.0079(4) 0.0089(3) 0.0016(4)
S003 0.0294(4) 0.0198(5) 0.0235(4) 0.0090(4) 0.0140(4) 0.0055(4)
S004 0.0262(4) 0.0233(5) 0.0236(4) 0.0059(4) 0.0133(4) 0.0003(4)
P005 0.0170(4) 0.0185(5) 0.0178(4) 0.0070(4) 0.0068(3) 0.0047(3)
S006 0.0364(5) 0.0202(5) 0.0260(4) 0.0038(4) 0.0169(4) 0.0015(4)
P007 0.0246(4) 0.0181(5) 0.0225(4) 0.0096(4) 0.0102(4) 0.0051(4)
O008 0.0257(13) 0.0317(16) 0.0237(12) 0.0138(12) 0.0121(11) 0.0099(11)
O009 0.0312(13) 0.0340(17) 0.0320(13) 0.0212(13) 0.0159(12) 0.0194(12)
O00A 0.0228(12) 0.0260(15) 0.0304(13) 0.0161(12) 0.0091(11) 0.0096(11)
C00B 0.0224(17) 0.027(2) 0.0172(15) 0.0094(15) 0.0080(14) 0.0099(15)
C00C 0.0175(15) 0.0197(19) 0.0173(15) 0.0071(15) 0.0029(13) 0.0041(14)
C00D 0.039(2) 0.046(3) 0.041(2) 0.017(2) 0.020(2) 0.017(2)
C00E 0.033(2) 0.029(2) 0.033(2) 0.0126(19) 0.0049(17) 0.0125(18)
C00F 0.0209(17) 0.035(2) 0.0254(17) 0.0172(18) 0.0083(15) 0.0077(16)
C00G 0.0208(16) 0.0198(19) 0.0281(17) 0.0133(16) 0.0102(15) 0.0045(14)
C00H 0.0254(18) 0.025(2) 0.0249(17) 0.0101(16) 0.0093(15) 0.0074(16)
C00I 0.0243(17) 0.021(2) 0.0281(18) 0.0120(16) 0.0094(15) 0.0063(15)
C00J 0.031(2) 0.038(3) 0.0275(19) 0.0144(19) 0.0114(17) 0.0047(18)
C00K 0.0259(19) 0.025(2) 0.036(2) 0.0070(18) 0.0146(17) 0.0044(16)
C00L 0.042(2) 0.039(3) 0.045(2) 0.020(2) 0.012(2) 0.023(2)
C00M 0.0228(18) 0.038(3) 0.0295(19) 0.0173(19) 0.0075(16) 0.0042(17)
C00N 0.030(2) 0.060(3) 0.038(2) 0.029(2) 0.0141(19) 0.023(2)
C00O 0.0223(18) 0.046(3) 0.0272(19) 0.0174(19) 0.0078(16) 0.0060(18)
C00P 0.037(2) 0.031(3) 0.048(2) 0.008(2) 0.022(2) 0.013(2)
C00Q 0.041(2) 0.026(2) 0.040(2) 0.016(2) 0.0130(19) 0.0057(19)
C00R 0.031(2) 0.047(3) 0.030(2) 0.013(2) 0.0063(18) 0.006(2)
C00S 0.046(2) 0.025(2) 0.034(2) 0.0132(19) 0.0138(19) 0.0111(19)
C00T 0.028(2) 0.062(3) 0.033(2) 0.029(2) 0.0130(18) 0.009(2)
C00U 0.048(3) 0.023(2) 0.050(3) 0.008(2) 0.019(2) 0.015(2)
C00V 0.0214(19) 0.039(3) 0.043(2) 0.013(2) 0.0084(18) 0.0051(18)
C00W 0.036(2) 0.038(3) 0.078(3) 0.043(3) 0.033(2) 0.023(2)
C00X 0.033(2) 0.065(4) 0.053(3) 0.031(3) 0.024(2) 0.010(2)
C00Y 0.048(3) 0.020(2) 0.062(3) 0.017(2) 0.024(2) 0.012(2)
C00Z 0.030(2) 0.054(3) 0.051(3) 0.039(3) 0.014(2) 0.016(2)
C010 0.031(5) 0.050(7) 0.069(8) 0.026(6) 0.021(5) 0.015(5)
C0 0.105(12) 0.058(9) 0.17(2) 0.071(12) 0.111(15) 0.052(9)

loop_
_atom_type_symbol
_atom_type_description
_atom_type_scat_dispersion_real
_atom_type_scat_dispersion_imag
_atom_type_scat_source
C C 0.0033 0.0016 'International Tables Vol C Tables 4.2.6.8 and 6.1.1.4'
H H 0.0000 0.0000 'International Tables Vol C Tables 4.2.6.8 and 6.1.1.4'
O O 0.0106 0.0060 'International Tables Vol C Tables 4.2.6.8 and 6.1.1.4'
P P 0.1023 0.0942 'International Tables Vol C Tables 4.2.6.8 and 6.1.1.4'
S S 0.1246 0.1234 'International Tables Vol C Tables 4.2.6.8 and 6.1.1.4'
U U -9.6767 9.6646 'International Tables Vol C Tables 4.2.6.8 and 6.1.1.4'

loop_
_geom_angle_atom_site_label_1
_geom_angle_atom_site_label_2
_geom_angle_atom_site_label_3
_geom_angle
_geom_angle_site_symmetry_1
_geom_angle_site_symmetry_3
_geom_angle_publ_flag
S002 U001 S003 148.08(2) . . ?
S002 U001 S006 141.05(2) . . ?
S004 U001 S002 71.00(2) . . ?
S004 U001 S003 140.85(2) . . ?
S004 U001 S006 70.41(3) . . ?
S006 U001 S003 70.48(2) . . ?
O008 U001 S002 74.84(6) . . ?
O008 U001 S003 73.86(6) . . ?
O008 U001 S004 144.85(6) . . ?
O008 U001 S006 144.11(7) . . ?
O009 U001 S002 93.70(9) . . ?
O009 U001 S003 89.63(9) . . ?
O009 U001 S004 89.27(8) . . ?
O009 U001 S006 90.88(8) . . ?
O009 U001 O008 84.85(9) . . ?
O009 U001 O00A 175.77(10) . . ?
O00A U001 S002 86.95(8) . . ?
O00A U001 S003 87.63(9) . . ?
O00A U001 S004 94.89(8) . . ?
O00A U001 S006 91.24(7) . . ?
O00A U001 O008 91.29(9) . . ?
P005 S002 U001 88.14(4) . . ?
P007 S003 U001 87.88(4) . . ?
P005 S004 U001 88.54(4) . . ?
S004 P005 S002 111.04(5) . . ?
C00B P005 S002 106.98(10) . . ?
C00B P005 S004 110.60(11) . . ?
C00C P005 S002 109.85(10) . . ?
C00C P005 S004 110.66(11) . . ?
C00C P005 C00B 107.58(16) . . ?
P007 S006 U001 88.85(4) . . ?
S006 P007 S003 111.13(6) . . ?
C00G P007 S003 107.54(11) . . ?
C00G P007 S006 111.74(12) . . ?
C00I P007 S003 110.52(11) . . ?
C00I P007 S006 111.27(12) . . ?
C00I P007 C00G 104.38(15) . . ?
U001 O008 H008 119.4(13) . . ?
C00D O008 U001 128.95(19) . . ?
C00D O008 H008 110.5(13) . . ?
C00E C00B P005 117.8(3) . . ?
C00F C00B P005 122.3(3) . . ?
C00F C00B C00E 119.3(3) . . ?
C00H C00C P005 120.0(2) . . ?
C00K C00C P005 121.0(3) . . ?
C00K C00C C00H 119.0(3) . . ?
O008 C00D H00A 109.8 . . ?
O008 C00D H00B 109.8 . . ?
O008 C00D H00C 108.5 . . ?
O008 C00D H00D 108.5 . . ?
O008 C00D C010 109.2(5) . . ?
H00A C00D H00B 108.3 . . ?
H00C C00D H00D 107.5 . . ?
C010 C00D H00A 109.8 . . ?
C010 C00D H00B 109.8 . . ?
C0 C00D O008 115.3(5) . . ?
C0 C00D H00C 108.5 . . ?
C0 C00D H00D 108.5 . . ?
C00B C00E H00E 120.0 . . ?
C00L C00E C00B 119.9(4) . . ?
C00L C00E H00E 120.0 . . ?
C00B C00F H00F 119.7 . . ?
C00B C00F C00O 120.5(4) . . ?
C00O C00F H00F 119.7 . . ?
C00M C00G P007 122.0(3) . . ?
C00M C00G C00S 120.1(3) . . ?
C00S C00G P007 117.8(2) . . ?
C00C C00H H00H 119.7 . . ?
C00Q C00H C00C 120.6(3) . . ?
C00Q C00H H00H 119.7 . . ?
C00J C00I P007 122.8(2) . . ?
C00J C00I C00T 119.1(3) . . ?
C00T C00I P007 118.1(3) . . ?
C00I C00J H00J 120.0 . . ?
C00I C00J C00R 120.1(3) . . ?
C00R C00J H00J 120.0 . . ?
C00C C00K H00K 120.0 . . ?
C00P C00K C00C 119.9(3) . . ?
C00P C00K H00K 120.0 . . ?
C00E C00L H00L 119.8 . . ?
C00N C00L C00E 120.3(4) . . ?
C00N C00L H00L 119.8 . . ?
C00G C00M H00M 120.8 . . ?
C00G C00M C00Z 118.5(4) . . ?
C00Z C00M H00M 120.8 . . ?
C00L C00N H00N 119.9 . . ?
C00O C00N C00L 120.1(3) . . ?
C00O C00N H00N 119.9 . . ?
C00F C00O H00O 120.1 . . ?
C00N C00O C00F 119.7(4) . . ?
C00N C00O H00O 120.1 . . ?
C00K C00P H00P 119.7 . . ?
C00U C00P C00K 120.6(4) . . ?
C00U C00P H00P 119.7 . . ?
C00H C00Q H00Q 120.2 . . ?
C00U C00Q C00H 119.7(4) . . ?
C00U C00Q H00Q 120.2 . . ?
C00J C00R H00R 119.8 . . ?
C00V C00R C00J 120.4(3) . . ?
C00V C00R H00R 119.8 . . ?
C00G C00S H00S 119.9 . . ?
C00Y C00S C00G 120.2(4) . . ?
C00Y C00S H00S 119.9 . . ?
C00I C00T H00T 120.0 . . ?
C00X C00T C00I 119.9(3) . . ?
C00X C00T H00T 120.0 . . ?
C00P C00U C00Q 120.2(4) . . ?
C00P C00U H00U 119.9 . . ?
C00Q C00U H00U 119.9 . . ?
C00R C00V H00V 120.0 . . ?
C00R C00V C00X 120.0(4) . . ?
C00X C00V H00V 120.0 . . ?
C00Y C00W H00W 120.0 . . ?
C00Z C00W H00W 120.0 . . ?
C00Z C00W C00Y 120.0(4) . . ?
C00T C00X H00X 119.7 . . ?
C00V C00X C00T 120.6(3) . . ?
C00V C00X H00X 119.7 . . ?
C00S C00Y H00Y 120.0 . . ?
C00W C00Y C00S 120.0(4) . . ?
C00W C00Y H00Y 120.0 . . ?
C00M C00Z H00Z 119.4 . . ?
C00W C00Z C00M 121.2(4) . . ?
C00W C00Z H00Z 119.4 . . ?
C00D C010 H01A 109.5 . . ?
C00D C010 H01B 109.5 . . ?
C00D C010 H01C 109.5 . . ?
H01A C010 H01B 109.5 . . ?
H01A C010 H01C 109.5 . . ?
H01B C010 H01C 109.5 . . ?
C00D C0 H0A 109.5 . . ?
C00D C0 H0B 109.5 . . ?
C00D C0 H0C 109.5 . . ?
H0A C0 H0B 109.5 . . ?
H0A C0 H0C 109.5 . . ?
H0B C0 H0C 109.5 . . ?

loop_
_geom_bond_atom_site_label_1
_geom_bond_atom_site_label_2
_geom_bond_distance
_geom_bond_site_symmetry_2
_geom_bond_publ_flag
U001 S002 2.8516(9) . ?
U001 S003 2.8829(9) . ?
U001 S004 2.8496(8) . ?
U001 S006 2.8678(8) . ?
U001 O008 2.404(2) . ?
U001 O009 1.764(2) . ?
U001 O00A 1.766(2) . ?
S002 P005 2.0169(10) . ?
S003 P007 2.0259(11) . ?
S004 P005 1.9991(12) . ?
P005 C00B 1.823(3) . ?
P005 C00C 1.805(3) . ?
S006 P007 1.9974(13) . ?
P007 C00G 1.808(3) . ?
P007 C00I 1.804(3) . ?
O008 H008 0.851(9) . ?
O008 C00D 1.463(4) . ?
C00B C00E 1.392(5) . ?
C00B C00F 1.368(5) . ?
C00C C00H 1.393(5) . ?
C00C C00K 1.391(4) . ?
C00D H00A 0.9700 . ?
C00D H00B 0.9700 . ?
C00D H00C 0.9700 . ?
C00D H00D 0.9700 . ?
C00D C010 1.500(10) . ?
C00D C0 1.406(10) . ?
C00E H00E 0.9300 . ?
C00E C00L 1.387(5) . ?
C00F H00F 0.9300 . ?
C00F C00O 1.401(4) . ?
C00G C00M 1.378(4) . ?
C00G C00S 1.389(5) . ?
C00H H00H 0.9300 . ?
C00H C00Q 1.385(5) . ?
C00I C00J 1.384(5) . ?
C00I C00T 1.390(4) . ?
C00J H00J 0.9300 . ?
C00J C00R 1.390(5) . ?
C00K H00K 0.9300 . ?
C00K C00P 1.385(5) . ?
C00L H00L 0.9300 . ?
C00L C00N 1.374(6) . ?
C00M H00M 0.9300 . ?
C00M C00Z 1.400(5) . ?
C00N H00N 0.9300 . ?
C00N C00O 1.369(6) . ?
C00O H00O 0.9300 . ?
C00P H00P 0.9300 . ?
C00P C00U 1.372(6) . ?
C00Q H00Q 0.9300 . ?
C00Q C00U 1.381(5) . ?
C00R H00R 0.9300 . ?
C00R C00V 1.365(5) . ?
C00S H00S 0.9300 . ?
C00S C00Y 1.379(5) . ?
C00T H00T 0.9300 . ?
C00T C00X 1.384(5) . ?
C00U H00U 0.9300 . ?
C00V H00V 0.9300 . ?
C00V C00X 1.370(5) . ?
C00W H00W 0.9300 . ?
C00W C00Y 1.372(6) . ?
C00W C00Z 1.363(6) . ?
C00X H00X 0.9300 . ?
C00Y H00Y 0.9300 . ?
C00Z H00Z 0.9300 . ?
C010 H01A 0.9600 . ?
C010 H01B 0.9600 . ?
C010 H01C 0.9600 . ?
C0 H0A 0.9600 . ?
C0 H0B 0.9600 . ?
C0 H0C 0.9600 . ?
